data_7022643
loop_
_publ_author_name
'Dau, Phuong V.'
'Polanco, Luis R.'
'Cohen, Seth M.'

_publ_section_title
;
 Dioxole functionalized metal-organic frameworks.
;
_journal_issue 11
_journal_name_full 'Dalton transactions (Cambridge, England : 2003)'
_journal_page_first 4013
_journal_page_last 4018
_journal_paper_doi 10.1039/c3dt32588a
_journal_volume 42
_journal_year 2013
_chemical_formula_sum 'C18 H8 O12 Zn2'
_chemical_formula_weight 546.98
_chemical_name_systematic
;
?
;
_space_group_IT_number 92
_symmetry_cell_setting tetragonal
_symmetry_space_group_name_Hall 'P 4abw 2nw'
_symmetry_space_group_name_H-M 'P 41 21 2'
_atom_sites_solution_hydrogens constr
_atom_sites_solution_primary direct
_atom_sites_solution_secondary difmap
_audit_creation_method SHELXL-97
_cell_angle_alpha 90.00
_cell_angle_beta 90.00
_cell_angle_gamma 90.00
_cell_formula_units_Z 8
_cell_length_a 19.5078(11)
_cell_length_b 19.5078(11)
_cell_length_c 13.8150(8)
_cell_measurement_reflns_used 9928
_cell_measurement_temperature 200(2)
_cell_measurement_theta_max 27.84
_cell_measurement_theta_min 2.33
_cell_volume 5257.4(5)
_computing_cell_refinement 'Bruker SAINT'
_computing_data_collection 'Bruker APEX2'
_computing_data_reduction 'Bruker SAINT'
_computing_molecular_graphics 'Bruker SHELXTL'
_computing_publication_material 'Bruker SHELXTL'
_computing_structure_refinement 'SHELXL-97 (Sheldrick, 2008)'
_computing_structure_solution 'SHELXS-97 (Sheldrick, 2008)'
_diffrn_ambient_temperature 200(2)
_diffrn_measured_fraction_theta_full 0.971
_diffrn_measured_fraction_theta_max 0.971
_diffrn_measurement_device_type 'Bruker APEX-II CCD'
_diffrn_measurement_method '\f and \w scans'
_diffrn_radiation_monochromator graphite
_diffrn_radiation_source 'fine-focus sealed tube'
_diffrn_radiation_type MoK\a
_diffrn_radiation_wavelength 0.71073
_diffrn_reflns_av_R_equivalents 0.0000
_diffrn_reflns_av_sigmaI/netI 0.0313
_diffrn_reflns_limit_h_max 18
_diffrn_reflns_limit_h_min -17
_diffrn_reflns_limit_k_max 25
_diffrn_reflns_limit_k_min 0
_diffrn_reflns_limit_l_max 18
_diffrn_reflns_limit_l_min 0
_diffrn_reflns_number 6219
_diffrn_reflns_theta_full 28.27
_diffrn_reflns_theta_max 28.27
_diffrn_reflns_theta_min 1.48
_exptl_absorpt_coefficient_mu 1.875
_exptl_absorpt_correction_T_max 0.6514
_exptl_absorpt_correction_T_min 0.4541
_exptl_absorpt_correction_type multi-scan
_exptl_absorpt_process_details SADABS
_exptl_crystal_colour yellow
_exptl_crystal_density_diffrn 1.382
_exptl_crystal_density_meas ?
_exptl_crystal_density_method 'not measured'
_exptl_crystal_description Needle
_exptl_crystal_F_000 2176
_exptl_crystal_size_max 0.50
_exptl_crystal_size_mid 0.30
_exptl_crystal_size_min 0.25
_platon_squeeze_details
;
_vrf_
SQUEEZE protocol found ~241 electron per unitcell that can be accounted for
DMF or CHCl3 solvent molecules. Alert A on High Ueq Neighbor Compared to
for O9 is unresolvable, however this must be an oxygen atom based on the
structure of the ligand. Alert B on C15 C16 is highly due to the quality of
the structure as the two atoms were assigned correctly and it have to be
carbon atoms based on the structure of our ligand.
;
_refine_diff_density_max 1.307
_refine_diff_density_min -0.832
_refine_diff_density_rms 0.099
_refine_ls_abs_structure_details 'Flack H D (1983), Acta Cryst. A39, 876-881'
_refine_ls_abs_structure_Flack 0.75(2)
_refine_ls_extinction_method none
_refine_ls_goodness_of_fit_ref 1.065
_refine_ls_hydrogen_treatment constr
_refine_ls_matrix_type full
_refine_ls_number_parameters 270
_refine_ls_number_reflns 6219
_refine_ls_number_restraints 0
_refine_ls_restrained_S_all 1.065
_refine_ls_R_factor_all 0.0533
_refine_ls_R_factor_gt 0.0466
_refine_ls_shift/su_max 0.001
_refine_ls_shift/su_mean 0.000
_refine_ls_structure_factor_coef Fsqd
_refine_ls_weighting_details 'calc w=1/[\s^2^(Fo^2^)+(0.0482P)^2^+14.5785P] where P=(Fo^2^+2Fc^2^)/3'
_refine_ls_weighting_scheme calc
_refine_ls_wR_factor_gt 0.1169
_refine_ls_wR_factor_ref 0.1198
_reflns_number_gt 5477
_reflns_number_total 6219
_reflns_threshold_expression >2sigma(I)
_cod_data_source_file c3dt32588a.txt
_cod_data_source_block MOF-1-dioxole
_cod_depositor_comments
;
The following automatic conversions were performed:

'_symmetry_cell_setting' value 'Tetragonal' changed to 'tetragonal'
according to /home/saulius/struct/CIF-dictionaries/cif_core.dic
dictionary named 'cif_core.dic' version 2.4.2 from 2011-04-26.

Automatic conversion script
Id: cif_fix_values 1891 2012-01-12 08:04:46Z andrius 

The following automatic conversions were performed:

'_exptl_crystal_density_meas' value 'not measured' was changed to '?'
- the value is perceived as not measured.

Automatic conversion script
Id: cif_fix_values 3008 2015-01-20 13:52:24Z robertas 
;
_cod_original_sg_symbol_H-M 'P4(1)2(1)2 '
_cod_database_code 7022643

loop_
_symmetry_equiv_pos_as_xyz
'x, y, z'
'-x, -y, z+1/2'
'-y+1/2, x+1/2, z+1/4'
'y+1/2, -x+1/2, z+3/4'
'-x+1/2, y+1/2, -z+1/4'
'x+1/2, -y+1/2, -z+3/4'
'y, x, -z'
'-y, -x, -z+1/2'

loop_
_atom_site_label
_atom_site_type_symbol
_atom_site_fract_x
_atom_site_fract_y
_atom_site_fract_z
_atom_site_U_iso_or_equiv
_atom_site_adp_type
_atom_site_occupancy
_atom_site_symmetry_multiplicity
_atom_site_calc_flag
_atom_site_refinement_flags
Zn1 Zn 0.52993(2) 0.01260(2) 0.87155(3) 0.01876(12) Uani 1 1 d .
Zn2 Zn 0.51369(2) 0.51369(2) 0.5000 0.01924(15) Uani 1 2 d S
Zn3 Zn 0.52986(3) 0.47014(3) 0.7500 0.02147(16) Uani 1 2 d S
O1 O 0.55691(15) 0.03656(16) 1.0078(2) 0.0250(6) Uani 1 1 d .
O2 O 0.64659(18) 0.0130(3) 0.8522(3) 0.0555(14) Uani 1 1 d .
O3 O 0.5299(3) 0.10176(17) 0.8028(2) 0.0432(11) Uani 1 1 d .
O4 O 0.43175(19) 0.0073(3) 0.9042(3) 0.0673(17) Uani 1 1 d .
O5 O 0.53201(17) 0.44229(15) 0.6102(2) 0.0267(7) Uani 1 1 d .
O6 O 0.93176(19) 0.0430(3) 0.9706(3) 0.0576(14) Uani 1 1 d .
O7 O 0.75524(17) 0.0101(3) 0.7901(3) 0.0623(17) Uani 1 1 d .
O8 O 0.5393(3) 0.24507(18) 0.8326(2) 0.0542(14) Uani 1 1 d .
O9 O 0.5085(4) 0.3971(2) 0.4699(3) 0.089(2) Uani 1 1 d .
O10 O 0.5406(3) 0.35307(18) 0.7672(2) 0.0465(11) Uani 1 1 d .
C18 C 0.5437(3) -0.1094(3) 0.8123(4) 0.0332(11) Uiso 1 1 d .
O12 O 0.5217(2) 0.60145(19) 0.5709(3) 0.0391(9) Uiso 1 1 d .
O13 O 0.5529(2) -0.1019(2) 0.8987(3) 0.0541(12) Uiso 1 1 d .
C1 C 0.5201(4) 0.1122(2) 0.7168(3) 0.0372(13) Uani 1 1 d .
C2 C 0.8879(3) 0.0337(3) 0.9097(4) 0.0378(13) Uani 1 1 d .
C3 C 0.7585(2) 0.0270(4) 0.8857(3) 0.0370(12) Uani 1 1 d .
C4 C 0.8167(3) 0.0407(4) 0.9426(4) 0.0432(16) Uani 1 1 d .
C5 C 0.6935(2) 0.0296(3) 0.9231(3) 0.0342(12) Uani 1 1 d .
C6 C 0.5617(5) -0.3018(3) 0.7894(4) 0.058(2) Uani 1 1 d .
H6 H 0.5716 -0.3383 0.8327 0.070 Uiso 1 1 calc R
C7 C 0.5479(4) -0.1792(3) 0.7687(4) 0.0436(16) Uani 1 1 d .
C8 C 0.5676(5) -0.2360(3) 0.8201(4) 0.068(3) Uani 1 1 d .
H8 H 0.5869 -0.2287 0.8823 0.082 Uiso 1 1 calc R
C9 C 0.5222(5) 0.1854(3) 0.6788(4) 0.058(2) Uani 1 1 d .
C10 C 0.5300(3) 0.3078(2) 0.6961(4) 0.0337(11) Uani 1 1 d .
C11 C 0.5450(5) 0.3147(3) 0.8540(4) 0.072(3) Uani 1 1 d .
H11A H 0.5894 0.3238 0.8862 0.086 Uiso 1 1 calc R
H11B H 0.5078 0.3286 0.8987 0.086 Uiso 1 1 calc R
C12 C 0.5237(5) 0.3203(3) 0.5995(4) 0.068(3) Uani 1 1 d .
C13 C 0.5198(4) 0.3902(3) 0.5571(4) 0.0517(18) Uani 1 1 d .
C14 C 0.5298(3) 0.2411(3) 0.7380(4) 0.0336(11) Uiso 1 1 d .
C14A C 0.6846(5) -0.0202(6) 0.7733(8) 0.045(2) Uiso 0.60 1 d P
H14A H 0.6716 -0.0614 0.7344 0.054 Uiso 0.60 1 calc PR
C14B C 0.6837(5) 0.0130(6) 0.7603(8) 0.021(2) Uiso 0.40 1 d P
H14B H 0.6662 0.0315 0.6975 0.025 Uiso 0.40 1 calc PR
C15 C 0.5197(8) 0.2606(4) 0.5402(5) 0.143(7) Uani 1 1 d .
H15 H 0.5160 0.2650 0.4719 0.171 Uiso 1 1 calc R
C16 C 0.5210(9) 0.1992(4) 0.5801(6) 0.148(7) Uani 1 1 d .
H16 H 0.5212 0.1609 0.5376 0.178 Uiso 1 1 calc R

loop_
_atom_site_aniso_label
_atom_site_aniso_U_11
_atom_site_aniso_U_22
_atom_site_aniso_U_33
_atom_site_aniso_U_23
_atom_site_aniso_U_13
_atom_site_aniso_U_12
Zn1 0.0209(2) 0.0206(2) 0.0147(2) -0.00186(18) 0.00158(18) 0.00074(16)
Zn2 0.0190(2) 0.0190(2) 0.0198(3) 0.00365(18) -0.00365(18) -0.0026(3)
Zn3 0.0211(2) 0.0211(2) 0.0221(3) 0.0040(2) 0.0040(2) -0.0002(3)
O1 0.0199(15) 0.0320(17) 0.0232(15) -0.0103(14) 0.0062(12) -0.0021(11)
O2 0.0213(17) 0.121(4) 0.0246(19) -0.025(2) 0.0022(14) -0.012(2)
O3 0.090(3) 0.0199(16) 0.0192(17) 0.0016(13) -0.007(2) -0.0025(19)
O4 0.0195(17) 0.149(5) 0.034(2) -0.023(3) 0.0005(16) -0.001(3)
O5 0.0363(18) 0.0211(14) 0.0227(15) 0.0057(12) 0.0026(14) 0.0039(13)
O6 0.0205(18) 0.117(4) 0.035(2) -0.020(2) -0.0069(16) 0.011(2)
O7 0.0194(17) 0.147(5) 0.0204(18) -0.035(3) -0.0003(14) 0.003(2)
O8 0.129(5) 0.0204(18) 0.0126(16) 0.0032(14) 0.001(2) -0.010(2)
O9 0.203(8) 0.026(2) 0.038(2) 0.0155(18) -0.048(3) -0.013(3)
O10 0.098(4) 0.0196(17) 0.0213(17) -0.0023(14) 0.006(2) -0.0087(19)
C1 0.071(4) 0.021(2) 0.020(2) -0.0029(18) -0.017(3) -0.004(3)
C2 0.022(2) 0.059(4) 0.033(3) -0.006(3) 0.003(2) -0.001(2)
C3 0.026(2) 0.075(4) 0.011(2) -0.012(3) 0.0009(17) -0.002(2)
C4 0.024(3) 0.088(5) 0.017(2) -0.007(3) 0.0022(19) -0.002(3)
C5 0.018(2) 0.069(4) 0.016(2) -0.005(2) -0.0021(17) 0.002(2)
C6 0.131(7) 0.029(3) 0.014(2) 0.001(2) -0.012(3) 0.013(4)
C7 0.088(5) 0.023(3) 0.020(2) 0.000(2) -0.008(3) 0.006(3)
C8 0.146(8) 0.036(3) 0.022(3) 0.006(3) -0.016(4) 0.007(4)
C9 0.127(7) 0.017(2) 0.031(3) -0.004(2) -0.031(4) -0.001(3)
C10 0.048(3) 0.024(2) 0.029(3) 0.001(2) -0.002(2) 0.000(2)
C11 0.177(9) 0.020(3) 0.017(3) 0.000(2) 0.002(4) -0.016(4)
C12 0.158(8) 0.022(3) 0.025(3) 0.006(2) -0.035(4) -0.009(4)
C13 0.091(5) 0.025(3) 0.039(3) 0.005(2) -0.036(4) -0.009(3)
C15 0.36(2) 0.046(4) 0.025(3) 0.004(3) -0.051(7) 0.000(9)
C16 0.36(2) 0.030(4) 0.049(5) -0.004(3) -0.074(9) -0.036(8)

loop_
_atom_type_symbol
_atom_type_description
_atom_type_scat_dispersion_real
_atom_type_scat_dispersion_imag
_atom_type_scat_source
C C 0.0033 0.0016 'International Tables Vol C Tables 4.2.6.8 and 6.1.1.4'
H H 0.0000 0.0000 'International Tables Vol C Tables 4.2.6.8 and 6.1.1.4'
O O 0.0106 0.0060 'International Tables Vol C Tables 4.2.6.8 and 6.1.1.4'
Zn Zn 0.2839 1.4301 'International Tables Vol C Tables 4.2.6.8 and 6.1.1.4'

loop_
_geom_angle_atom_site_label_1
_geom_angle_atom_site_label_2
_geom_angle_atom_site_label_3
_geom_angle
_geom_angle_site_symmetry_1
_geom_angle_site_symmetry_3
O4 Zn1 O3 99.0(2) . .
O4 Zn1 O1 93.02(14) . .
O3 Zn1 O1 104.18(14) . .
O4 Zn1 O1 101.47(17) . 4_554
O3 Zn1 O1 102.11(13) . 4_554
O1 Zn1 O1 147.48(12) . 4_554
O4 Zn1 O2 172.88(19) . .
O3 Zn1 O2 86.6(2) . .
O1 Zn1 O2 81.28(12) . .
O1 Zn1 O2 81.50(14) 4_554 .
O4 Zn1 O13 95.8(2) . .
O3 Zn1 O13 157.94(17) . .
O1 Zn1 O13 91.26(15) . .
O1 Zn1 O13 58.66(14) 4_554 .
O2 Zn1 O13 80.15(19) . .
O4 Zn1 C18 97.3(2) . .
O3 Zn1 C18 132.08(16) . .
O1 Zn1 C18 119.59(16) . .
O1 Zn1 C18 30.23(15) 4_554 .
O2 Zn1 C18 81.95(18) . .
O13 Zn1 C18 28.63(16) . .
O12 Zn2 O12 96.2(2) 7_556 .
O12 Zn2 O5 105.36(15) 7_556 .
O12 Zn2 O5 101.66(14) . .
O12 Zn2 O5 101.66(14) 7_556 7_556
O12 Zn2 O5 105.36(15) . 7_556
O5 Zn2 O5 139.06(19) . 7_556
O12 Zn2 O9 160.52(15) 7_556 7_556
O12 Zn2 O9 91.5(2) . 7_556
O5 Zn2 O9 90.45(16) . 7_556
O5 Zn2 O9 58.97(13) 7_556 7_556
O12 Zn2 O9 91.5(2) 7_556 .
O12 Zn2 O9 160.52(15) . .
O5 Zn2 O9 58.97(13) . .
O5 Zn2 O9 90.45(16) 7_556 .
O9 Zn2 O9 86.9(4) 7_556 .
O12 Zn2 C13 131.57(17) 7_556 7_556
O12 Zn2 C13 100.8(2) . 7_556
O5 Zn2 C13 114.80(17) . 7_556
O5 Zn2 C13 30.06(15) 7_556 7_556
O9 Zn2 C13 28.97(16) 7_556 7_556
O9 Zn2 C13 87.1(2) . 7_556
O12 Zn2 C13 100.8(2) 7_556 .
O12 Zn2 C13 131.58(17) . .
O5 Zn2 C13 30.06(15) . .
O5 Zn2 C13 114.80(17) 7_556 .
O9 Zn2 C13 87.1(2) 7_556 .
O9 Zn2 C13 28.97(16) . .
C13 Zn2 C13 100.7(3) 7_556 .
O6 Zn3 O6 107.1(3) 4_564 6_456
O6 Zn3 O5 93.56(14) 4_564 .
O6 Zn3 O5 100.54(15) 6_456 .
O6 Zn3 O5 100.54(15) 4_564 8_666
O6 Zn3 O5 93.56(14) 6_456 8_666
O5 Zn3 O5 156.20(18) . 8_666
O6 Zn3 O10 86.4(2) 4_564 8_666
O6 Zn3 O10 166.0(2) 6_456 8_666
O5 Zn3 O10 81.71(13) . 8_666
O5 Zn3 O10 80.15(12) 8_666 8_666
O6 Zn3 O10 166.0(2) 4_564 .
O6 Zn3 O10 86.4(2) 6_456 .
O5 Zn3 O10 80.15(12) . .
O5 Zn3 O10 81.70(13) 8_666 .
O10 Zn3 O10 80.3(2) 8_666 .
C18 O1 Zn1 141.9(3) 3_545 .
C18 O1 Zn1 94.8(3) 3_545 3_545
Zn1 O1 Zn1 121.50(14) . 3_545
C5 O2 C14B 106.8(5) . .
C5 O2 C14A 107.3(5) . .
C14B O2 C14A 26.6(5) . .
C5 O2 Zn1 125.2(3) . .
C14B O2 Zn1 126.4(5) . .
C14A O2 Zn1 125.9(5) . .
C1 O3 Zn1 127.8(3) . .
C1 O4 Zn1 145.0(4) 3_545 .
C13 O5 Zn3 139.9(3) . .
C13 O5 Zn2 94.6(3) . .
Zn3 O5 Zn2 121.06(15) . .
C2 O6 Zn3 143.8(4) . 3_645
C3 O7 C14B 108.0(5) . .
C3 O7 C14A 106.6(5) . .
C14B O7 C14A 26.1(5) . .
C14 O8 C11 106.2(4) . .
C13 O9 Zn2 85.6(3) . .
C10 O10 C11 106.4(4) . .
C10 O10 Zn3 124.4(3) . .
C11 O10 Zn3 128.0(3) . .
O13 C18 O1 119.9(5) . 4_554
O13 C18 C7 119.9(5) . .
O1 C18 C7 119.9(5) 4_554 .
O13 C18 Zn1 65.5(3) . .
O1 C18 Zn1 55.0(2) 4_554 .
C7 C18 Zn1 174.3(4) . .
C2 O12 Zn2 129.5(3) 4_564 .
C18 O13 Zn1 85.9(4) . .
O3 C1 O4 126.4(5) . 4_554
O3 C1 C9 119.2(4) . .
O4 C1 C9 114.4(4) 4_554 .
O6 C2 O12 125.7(5) . 3_645
O6 C2 C4 116.0(5) . .
O12 C2 C4 118.2(5) 3_645 .
O7 C3 C5 109.4(4) . .
O7 C3 C4 128.7(4) . .
C5 C3 C4 122.0(4) . .
C3 C4 C6 114.4(5) . 3_545
C3 C4 C2 125.0(5) . .
C6 C4 C2 120.6(5) 3_545 .
C3 C5 O2 109.7(4) . .
C3 C5 C7 123.4(4) . 3_545
O2 C5 C7 126.9(4) . 3_545
C8 C6 C4 120.6(5) . 4_554
C8 C6 H6 119.7 . .
C4 C6 H6 119.7 4_554 .
C8 C7 C5 113.6(5) . 4_554
C8 C7 C18 123.0(5) . .
C5 C7 C18 123.4(5) 4_554 .
C6 C8 C7 125.4(6) . .
C6 C8 H8 117.3 . .
C7 C8 H8 117.3 . .
C14 C9 C16 115.8(5) . .
C14 C9 C1 122.8(5) . .
C16 C9 C1 121.2(5) . .
O10 C10 C12 128.0(5) . .
O10 C10 C14 107.8(4) . .
C12 C10 C14 124.1(5) . .
O8 C11 O10 109.2(4) . .
O8 C11 H11A 109.8 . .
O10 C11 H11A 109.8 . .
O8 C11 H11B 109.8 . .
O10 C11 H11B 109.8 . .
H11A C11 H11B 108.3 . .
C10 C12 C15 114.9(5) . .
C10 C12 C13 123.7(5) . .
C15 C12 C13 121.4(5) . .
O9 C13 O5 120.6(5) . .
O9 C13 C12 119.6(5) . .
O5 C13 C12 119.7(5) . .
O9 C13 Zn2 65.4(3) . .
O5 C13 Zn2 55.3(2) . .
C12 C13 Zn2 174.9(4) . .
O8 C14 C9 130.8(5) . .
O8 C14 C10 110.3(4) . .
C9 C14 C10 118.9(5) . .
C14B C14A O2 76.1(15) . .
C14B C14A O7 71.9(14) . .
O2 C14A O7 100.0(7) . .
C14B C14A H14A 128.7 . .
O2 C14A H14A 128.7 . .
O7 C14A H14A 128.7 . .
C14A C14B O7 82.1(14) . .
C14A C14B O2 77.3(15) . .
O7 C14B O2 103.3(7) . .
C14A C14B H14B 125.9 . .
O7 C14B H14B 125.9 . .
O2 C14B H14B 125.9 . .
C16 C15 C12 120.1(6) . .
C16 C15 H15 120.0 . .
C12 C15 H15 120.0 . .
C15 C16 C9 125.9(7) . .
C15 C16 H16 117.1 . .
C9 C16 H16 117.1 . .

loop_
_geom_bond_atom_site_label_1
_geom_bond_atom_site_label_2
_geom_bond_distance
_geom_bond_site_symmetry_2
Zn1 O4 1.970(4) .
Zn1 O3 1.982(3) .
Zn1 O1 2.010(3) .
Zn1 O1 2.080(3) 4_554
Zn1 O2 2.291(3) .
Zn1 O13 2.308(5) .
Zn1 C18 2.530(5) .
Zn2 O12 1.978(4) 7_556
Zn2 O12 1.979(4) .
Zn2 O5 2.094(3) .
Zn2 O5 2.094(3) 7_556
Zn2 O9 2.315(4) 7_556
Zn2 O9 2.315(4) .
Zn2 C13 2.538(5) 7_556
Zn2 C13 2.538(5) .
Zn3 O6 1.973(4) 4_564
Zn3 O6 1.973(4) 6_456
Zn3 O5 2.007(3) .
Zn3 O5 2.007(3) 8_666
Zn3 O10 2.305(4) 8_666
Zn3 O10 2.305(4) .
O1 C18 1.278(6) 3_545
O1 Zn1 2.080(3) 3_545
O2 C5 1.379(6) .
O2 C14B 1.461(12) .
O2 C14A 1.468(11) .
O3 C1 1.220(6) .
O4 C1 1.243(6) 3_545
O5 C13 1.276(6) .
O6 C2 1.214(6) .
O6 Zn3 1.973(4) 3_645
O7 C3 1.362(6) .
O7 C14B 1.456(11) .
O7 C14A 1.517(11) .
O8 C14 1.322(6) .
O8 C11 1.395(6) .
O9 C13 1.233(7) .
O10 C10 1.337(6) .
O10 C11 1.416(6) .
C18 O13 1.215(7) .
C18 O1 1.278(6) 4_554
C18 C7 1.492(7) .
O12 C2 1.266(6) 4_564
C1 O4 1.243(6) 4_554
C1 C9 1.523(7) .
C2 O12 1.266(6) 3_645
C2 C4 1.467(7) .
C3 C5 1.371(6) .
C3 C4 1.407(7) .
C4 C6 1.429(7) 3_545
C5 C7 1.395(7) 3_545
C6 C8 1.357(9) .
C6 C4 1.429(7) 4_554
C6 H6 0.9500 .
C7 C8 1.370(8) .
C7 C5 1.395(7) 4_554
C8 H8 0.9500 .
C9 C14 1.367(7) .
C9 C16 1.390(9) .
C10 C12 1.362(7) .
C10 C14 1.425(7) .
C11 H11A 0.9900 .
C11 H11B 0.9900 .
C12 C15 1.426(9) .
C12 C13 1.485(7) .
C14A C14B 0.673(13) .
C14A H14A 1.0000 .
C14B H14B 1.0000 .
C15 C16 1.318(10) .
C15 H15 0.9500 .
C16 H16 0.9500 .

loop_
_geom_torsion_atom_site_label_1
_geom_torsion_atom_site_label_2
_geom_torsion_atom_site_label_3
_geom_torsion_atom_site_label_4
_geom_torsion
_geom_torsion_site_symmetry_1
_geom_torsion_site_symmetry_4
O4 Zn1 O1 C18 170.5(6) . 3_545
O3 Zn1 O1 C18 -89.5(6) . 3_545
O1 Zn1 O1 C18 53.5(7) 4_554 3_545
O2 Zn1 O1 C18 -5.2(5) . 3_545
O13 Zn1 O1 C18 74.6(6) . 3_545
C18 Zn1 O1 C18 70.3(5) . 3_545
O4 Zn1 O1 Zn1 10.4(3) . 3_545
O3 Zn1 O1 Zn1 110.5(2) . 3_545
O1 Zn1 O1 Zn1 -106.53(12) 4_554 3_545
O2 Zn1 O1 Zn1 -165.3(2) . 3_545
O13 Zn1 O1 Zn1 -85.5(2) . 3_545
C18 Zn1 O1 Zn1 -89.8(2) . 3_545
O4 Zn1 O2 C5 -40(2) . .
O3 Zn1 O2 C5 101.9(5) . .
O1 Zn1 O2 C5 -3.0(5) . .
O1 Zn1 O2 C5 -155.3(5) 4_554 .
O13 Zn1 O2 C5 -95.9(5) . .
C18 Zn1 O2 C5 -124.8(5) . .
O4 Zn1 O2 C14B 156.4(17) . .
O3 Zn1 O2 C14B -61.6(7) . .
O1 Zn1 O2 C14B -166.5(7) . .
O1 Zn1 O2 C14B 41.2(7) 4_554 .
O13 Zn1 O2 C14B 100.7(7) . .
C18 Zn1 O2 C14B 71.8(7) . .
O4 Zn1 O2 C14A 123.3(17) . .
O3 Zn1 O2 C14A -94.6(7) . .
O1 Zn1 O2 C14A 160.4(7) . .
O1 Zn1 O2 C14A 8.1(7) 4_554 .
O13 Zn1 O2 C14A 67.6(7) . .
C18 Zn1 O2 C14A 38.7(7) . .
O4 Zn1 O3 C1 -88.8(7) . .
O1 Zn1 O3 C1 175.8(6) . .
O1 Zn1 O3 C1 15.1(7) 4_554 .
O2 Zn1 O3 C1 95.7(6) . .
O13 Zn1 O3 C1 42.6(9) . .
C18 Zn1 O3 C1 19.7(8) . .
O3 Zn1 O4 C1 -93.0(10) . 3_545
O1 Zn1 O4 C1 11.9(10) . 3_545
O1 Zn1 O4 C1 162.6(9) 4_554 3_545
O2 Zn1 O4 C1 49(2) . 3_545
O13 Zn1 O4 C1 103.5(10) . 3_545
C18 Zn1 O4 C1 132.3(10) . 3_545
O6 Zn3 O5 C13 -169.3(7) 4_564 .
O6 Zn3 O5 C13 -61.1(7) 6_456 .
O5 Zn3 O5 C13 64.2(7) 8_666 .
O10 Zn3 O5 C13 104.9(7) 8_666 .
O10 Zn3 O5 C13 23.4(7) . .
O6 Zn3 O5 Zn2 -19.8(2) 4_564 .
O6 Zn3 O5 Zn2 88.4(2) 6_456 .
O5 Zn3 O5 Zn2 -146.31(19) 8_666 .
O10 Zn3 O5 Zn2 -105.7(2) 8_666 .
O10 Zn3 O5 Zn2 172.8(2) . .
O12 Zn2 O5 C13 -85.1(4) 7_556 .
O12 Zn2 O5 C13 175.0(4) . .
O5 Zn2 O5 C13 44.4(4) 7_556 .
O9 Zn2 O5 C13 83.4(4) 7_556 .
O9 Zn2 O5 C13 -2.8(5) . .
C13 Zn2 O5 C13 67.1(6) 7_556 .
O12 Zn2 O5 Zn3 114.0(2) 7_556 .
O12 Zn2 O5 Zn3 14.2(2) . .
O5 Zn2 O5 Zn3 -116.42(19) 7_556 .
O9 Zn2 O5 Zn3 -77.5(2) 7_556 .
O9 Zn2 O5 Zn3 -163.6(3) . .
C13 Zn2 O5 Zn3 -93.7(3) 7_556 .
C13 Zn2 O5 Zn3 -160.8(5) . .
O12 Zn2 O9 C13 109.9(6) 7_556 .
O12 Zn2 O9 C13 -3.7(11) . .
O5 Zn2 O9 C13 2.9(5) . .
O5 Zn2 O9 C13 -148.4(6) 7_556 .
O9 Zn2 O9 C13 -89.5(6) 7_556 .
C13 Zn2 O9 C13 -118.5(6) 7_556 .
O6 Zn3 O10 C10 -79.0(8) 4_564 .
O6 Zn3 O10 C10 86.5(5) 6_456 .
O5 Zn3 O10 C10 -14.8(5) . .
O5 Zn3 O10 C10 -179.3(5) 8_666 .
O10 Zn3 O10 C10 -98.0(5) 8_666 .
O6 Zn3 O10 C11 115.1(8) 4_564 .
O6 Zn3 O10 C11 -79.3(7) 6_456 .
O5 Zn3 O10 C11 179.3(7) . .
O5 Zn3 O10 C11 14.8(7) 8_666 .
O10 Zn3 O10 C11 96.1(7) 8_666 .
O4 Zn1 C18 O13 -88.7(4) . .
O3 Zn1 C18 O13 162.2(3) . .
O1 Zn1 C18 O13 9.0(4) . .
O1 Zn1 C18 O13 171.1(5) 4_554 .
O2 Zn1 C18 O13 84.2(4) . .
O4 Zn1 C18 O1 100.2(3) . 4_554
O3 Zn1 C18 O1 -8.9(4) . 4_554
O1 Zn1 C18 O1 -162.1(3) . 4_554
O2 Zn1 C18 O1 -86.9(3) . 4_554
O13 Zn1 C18 O1 -171.1(5) . 4_554
O4 Zn1 C18 C7 73(4) . .
O3 Zn1 C18 C7 -36(4) . .
O1 Zn1 C18 C7 171(4) . .
O1 Zn1 C18 C7 -27(4) 4_554 .
O2 Zn1 C18 C7 -114(4) . .
O13 Zn1 C18 C7 162(5) . .
O12 Zn2 O12 C2 -108.1(6) 7_556 4_564
O5 Zn2 O12 C2 -1.0(6) . 4_564
O5 Zn2 O12 C2 148.0(5) 7_556 4_564
O9 Zn2 O12 C2 89.8(6) 7_556 4_564
O9 Zn2 O12 C2 4.8(10) . 4_564
C13 Zn2 O12 C2 117.4(6) 7_556 4_564
C13 Zn2 O12 C2 2.4(7) . 4_564
O1 C18 O13 Zn1 8.4(5) 4_554 .
C7 C18 O13 Zn1 -178.0(5) . .
O4 Zn1 O13 C18 94.7(4) . .
O3 Zn1 O13 C18 -37.2(7) . .
O1 Zn1 O13 C18 -172.2(4) . .
O1 Zn1 O13 C18 -5.3(3) 4_554 .
O2 Zn1 O13 C18 -91.2(4) . .
Zn1 O3 C1 O4 0.7(12) . 4_554
Zn1 O3 C1 C9 179.8(5) . .
Zn3 O6 C2 O12 -18.5(14) 3_645 3_645
Zn3 O6 C2 C4 164.9(6) 3_645 .
C14B O7 C3 C5 9.8(9) . .
C14A O7 C3 C5 -17.5(9) . .
C14B O7 C3 C4 -169.9(8) . .
C14A O7 C3 C4 162.9(8) . .
O7 C3 C4 C6 175.8(8) . 3_545
C5 C3 C4 C6 -3.8(11) . 3_545
O7 C3 C4 C2 -5.4(12) . .
C5 C3 C4 C2 175.0(7) . .
O6 C2 C4 C3 -174.9(7) . .
O12 C2 C4 C3 8.3(11) 3_645 .
O6 C2 C4 C6 3.8(11) . 3_545
O12 C2 C4 C6 -173.0(7) 3_645 3_545
O7 C3 C5 O2 1.2(8) . .
C4 C3 C5 O2 -179.1(6) . .
O7 C3 C5 C7 -177.7(7) . 3_545
C4 C3 C5 C7 1.9(11) . 3_545
C14B O2 C5 C3 -11.6(9) . .
C14A O2 C5 C3 16.2(9) . .
Zn1 O2 C5 C3 -177.8(4) . .
C14B O2 C5 C7 167.3(8) . 3_545
C14A O2 C5 C7 -164.9(8) . 3_545
Zn1 O2 C5 C7 1.1(10) . 3_545
O13 C18 C7 C8 -5.5(11) . .
O1 C18 C7 C8 168.1(7) 4_554 .
Zn1 C18 C7 C8 -166(4) . .
O13 C18 C7 C5 171.7(6) . 4_554
O1 C18 C7 C5 -14.7(10) 4_554 4_554
Zn1 C18 C7 C5 11(5) . 4_554
C4 C6 C8 C7 7.3(15) 4_554 .
C5 C7 C8 C6 -8.9(13) 4_554 .
C18 C7 C8 C6 168.5(8) . .
O3 C1 C9 C14 -4.8(13) . .
O4 C1 C9 C14 174.4(8) 4_554 .
O3 C1 C9 C16 170.8(11) . .
O4 C1 C9 C16 -10.0(15) 4_554 .
C11 O10 C10 C12 -178.6(9) . .
Zn3 O10 C10 C12 13.0(11) . .
C11 O10 C10 C14 -1.7(8) . .
Zn3 O10 C10 C14 -170.2(4) . .
C14 O8 C11 O10 -1.7(9) . .
C10 O10 C11 O8 2.2(9) . .
Zn3 O10 C11 O8 170.1(5) . .
O10 C10 C12 C15 173.8(10) . .
C14 C10 C12 C15 -2.5(15) . .
O10 C10 C12 C13 -7.4(15) . .
C14 C10 C12 C13 176.3(7) . .
Zn2 O9 C13 O5 -4.7(8) . .
Zn2 O9 C13 C12 179.2(8) . .
Zn3 O5 C13 O9 159.3(6) . .
Zn2 O5 C13 O9 5.2(9) . .
Zn3 O5 C13 C12 -24.6(12) . .
Zn2 O5 C13 C12 -178.7(8) . .
Zn3 O5 C13 Zn2 154.1(6) . .
C10 C12 C13 O9 -174.0(9) . .
C15 C12 C13 O9 4.7(17) . .
C10 C12 C13 O5 9.9(14) . .
C15 C12 C13 O5 -171.4(11) . .
C10 C12 C13 Zn2 -2(8) . .
C15 C12 C13 Zn2 177(100) . .
O12 Zn2 C13 O9 -73.1(6) 7_556 .
O12 Zn2 C13 O9 178.4(5) . .
O5 Zn2 C13 O9 -175.1(9) . .
O5 Zn2 C13 O9 35.2(6) 7_556 .
O9 Zn2 C13 O9 88.9(7) 7_556 .
C13 Zn2 C13 O9 63.3(5) 7_556 .
O12 Zn2 C13 O5 102.0(4) 7_556 .
O12 Zn2 C13 O5 -6.5(6) . .
O5 Zn2 C13 O5 -149.7(3) 7_556 .
O9 Zn2 C13 O5 -96.0(4) 7_556 .
O9 Zn2 C13 O5 175.1(9) . .
C13 Zn2 C13 O5 -121.6(5) 7_556 .
O12 Zn2 C13 C12 114(8) 7_556 .
O12 Zn2 C13 C12 6(8) . .
O5 Zn2 C13 C12 12(7) . .
O5 Zn2 C13 C12 -137(7) 7_556 .
O9 Zn2 C13 C12 -84(8) 7_556 .
O9 Zn2 C13 C12 -172(8) . .
C13 Zn2 C13 C12 -109(8) 7_556 .
C11 O8 C14 C9 178.9(9) . .
C11 O8 C14 C10 0.7(8) . .
C16 C9 C14 O8 -172.8(11) . .
C1 C9 C14 O8 3.1(14) . .
C16 C9 C14 C10 5.3(14) . .
C1 C9 C14 C10 -178.9(7) . .
O10 C10 C14 O8 0.7(7) . .
C12 C10 C14 O8 177.7(8) . .
O10 C10 C14 C9 -177.8(6) . .
C12 C10 C14 C9 -0.8(11) . .
C5 O2 C14A C14B -93.1(14) . .
Zn1 O2 C14A C14B 101.0(14) . .
C5 O2 C14A O7 -24.8(9) . .
C14B O2 C14A O7 68.3(14) . .
Zn1 O2 C14A O7 169.3(4) . .
C3 O7 C14A C14B 97.2(15) . .
C3 O7 C14A O2 25.6(9) . .
C14B O7 C14A O2 -71.7(14) . .
O2 C14A C14B O7 105.6(5) . .
O7 C14A C14B O2 -105.6(5) . .
C3 O7 C14B C14A -91.0(15) . .
C3 O7 C14B O2 -16.1(10) . .
C14A O7 C14B O2 74.9(15) . .
C5 O2 C14B C14A 95.2(14) . .
Zn1 O2 C14B C14A -98.9(14) . .
C5 O2 C14B O7 16.6(9) . .
C14A O2 C14B O7 -78.6(14) . .
Zn1 O2 C14B O7 -177.5(5) . .
C10 C12 C15 C16 1(2) . .
C13 C12 C15 C16 -177.8(14) . .
C12 C15 C16 C9 4(3) . .
C14 C9 C16 C15 -7(2) . .
C1 C9 C16 C15 176.9(15) . .

loop_
_platon_squeeze_void_nr
_platon_squeeze_void_average_x
_platon_squeeze_void_average_y
_platon_squeeze_void_average_z
_platon_squeeze_void_volume
_platon_squeeze_void_count_electrons
_platon_squeeze_void_content
1 0.246 0.246 -0.012 557 242 ' '
2 0.254 0.746 -0.047 557 241 ' '
3 0.754 0.754 -0.009 557 242 ' '
4 0.746 0.254 0.030 557 241 ' '
